data_1541741
loop_
_publ_author_name
'Seiler, O.'
'Buggisch, N.'
'Bertermann, R.'
'Burschka, C.'
'Tacke, R.'
'Penka, M.'
'Tebbe, D.'

_publ_section_title
;
 Hexacoordinate silicon(IV) complexes containing thiocyanato-N ligands -
 syntheses, structural characterization and computational studies
;
_journal_name_full 'Zeitschrift fuer Anorganische und Allgemeine Chemie'
_journal_page_first 1403
_journal_page_last 1411
_journal_volume 629
_journal_year 2003
_chemical_formula_sum 'C4 N4 S4 Si'
_chemical_name_systematic 'Si (N C S)4'
_space_group_IT_number 88
_symmetry_space_group_name_Hall '-I 4ad'
_symmetry_space_group_name_H-M 'I 41/a :2'
_cell_angle_alpha 90
_cell_angle_beta 90
_cell_angle_gamma 90
_cell_formula_units_Z 16
_cell_length_a 15.028
_cell_length_b 15.028
_cell_length_c 18.634
_cell_volume 4208.317
_citation_journal_id_ASTM ZAACAB
_cod_data_source_file Seiler_ZAACAB_2003_446.cif
_cod_data_source_block C4N4S4Si1
_cod_original_formula_sum 'C4 N4 S4 Si1'
_cod_database_code 1541741

loop_
_symmetry_equiv_pos_as_xyz
x,y,z
-y+3/4,x+1/4,z+1/4
-x+1/2,-y,z+1/2
y+3/4,-x+3/4,z+3/4
-x,-y,-z
y-3/4,-x-1/4,-z-1/4
x-1/2,y,-z-1/2
-y-3/4,x-3/4,-z-3/4
x+1/2,y+1/2,z+1/2
-y+5/4,x+3/4,z+3/4
-x+1,-y+1/2,z+1
y+5/4,-x+5/4,z+5/4
-x+1/2,-y+1/2,-z+1/2
y-1/4,-x+1/4,-z+1/4
x,y+1/2,-z
-y-1/4,x-1/4,-z-1/4

loop_
_atom_site_label
_atom_site_type_symbol
_atom_site_fract_x
_atom_site_fract_y
_atom_site_fract_z
_atom_site_occupancy
_atom_site_U_iso_or_equiv
S2 S-2 0.22447 -0.0128 0.32276 1 0.0
C1 C+4 0.37927 0.23288 0.10641 1 0.0
S4 S-2 0.55303 -0.11946 0.04908 1 0.0
N4 N-3 0.48831 0.00903 0.13928 1 0.0
Si1 Si+4 0.44671 0.0895 0.1916 1 0.0
S3 S-2 0.66408 0.20902 0.31882 1 0.0
S1 S-2 0.34597 0.3143 0.06204 1 0.0
N1 N-3 0.40461 0.17105 0.13982 1 0.0
N2 N-3 0.36627 0.04791 0.24436 1 0.0
C2 C+4 0.30468 0.02219 0.27801 1 0.0
C3 C+4 0.58691 0.16475 0.27592 1 0.0
C4 C+4 0.51597 -0.04608 0.09981 1 0.0
N3 N-3 0.52787 0.13212 0.243 1 0.0
